data_7229900
loop_
_publ_author_name
'Amombo Noa, Francoise M.'
'Mehlana, Gift'

_publ_section_title
;
 Co-crystals and Salts of Vanillic Acid and Vanillin with Amines
;
_journal_coden_ASTM CRECF4
_journal_issue 7
_journal_name_full CrystEngComm
_journal_page_first 896
_journal_page_last 905
_journal_paper_doi 10.1039/c7ce02022h
_journal_volume 20
_journal_year 2018
_chemical_formula_sum 'C26 H20 N3 O4'
_chemical_formula_weight 438.45
_space_group_crystal_system triclinic
_space_group_IT_number 2
_space_group_name_Hall '-P 1'
_space_group_name_H-M_alt 'P -1'
_symmetry_space_group_name_Hall '-P 1'
_symmetry_space_group_name_H-M 'P -1'
_atom_sites_solution_hydrogens mixed
_audit_creation_method SHELXL-2017/1
_audit_update_record
;
2017-09-11 deposited with the CCDC.
2018-01-08 downloaded from the CCDC.
;
_cell_angle_alpha 98.3390(10)
_cell_angle_beta 101.0090(10)
_cell_angle_gamma 108.2880(10)
_cell_formula_units_Z 2
_cell_length_a 7.1376(4)
_cell_length_b 9.5383(5)
_cell_length_c 16.6511(9)
_cell_measurement_reflns_used 13988
_cell_measurement_temperature 173(2)
_cell_measurement_theta_max 28.345
_cell_measurement_theta_min 1.277
_cell_volume 1030.69(10)
_computing_cell_refinement 'SAINT-Plus (Bruker, 2004)'
_computing_data_collection 'APEX2 (Bruker, 2005)'
_computing_data_reduction 'SAINT-Plus and XPREP (Bruker 2004)'
_computing_molecular_graphics 'X-seed (Barbour, 1999)'
_computing_publication_material 'SHELXS-2017 (Sheldrick, 2017)'
_computing_structure_refinement 'SHELXL-2017/1 (Sheldrick, 2017)'
_computing_structure_solution 'SHELXS-2017 (Sheldrick, 2017)'
_diffrn_ambient_temperature 173(2)
_diffrn_measured_fraction_theta_full 0.998
_diffrn_measured_fraction_theta_max 0.995
_diffrn_measurement_device_type 'Bruker Kappa Duo Apex II diffractometer'
_diffrn_measurement_method '1.2\% \f scans and \w scans'
_diffrn_radiation_type MoK\a
_diffrn_radiation_wavelength 0.71073
_diffrn_reflns_av_R_equivalents 0.0201
_diffrn_reflns_av_unetI/netI 0.0242
_diffrn_reflns_Laue_measured_fraction_full 0.998
_diffrn_reflns_Laue_measured_fraction_max 0.995
_diffrn_reflns_limit_h_max 9
_diffrn_reflns_limit_h_min -9
_diffrn_reflns_limit_k_max 11
_diffrn_reflns_limit_k_min -12
_diffrn_reflns_limit_l_max 14
_diffrn_reflns_limit_l_min -22
_diffrn_reflns_number 13988
_diffrn_reflns_point_group_measured_fraction_full 0.998
_diffrn_reflns_point_group_measured_fraction_max 0.995
_diffrn_reflns_theta_full 25.242
_diffrn_reflns_theta_max 28.345
_diffrn_reflns_theta_min 1.277
_diffrn_source 'fine-focus sealed tube'
_exptl_absorpt_coefficient_mu 0.097
_exptl_absorpt_correction_type multi-scan
_exptl_absorpt_process_details '(SADABS; Sheldrick, 1996)'
_exptl_crystal_colour 'yellow orange'
_exptl_crystal_density_diffrn 1.413
_exptl_crystal_density_meas ?
_exptl_crystal_density_method 'not measured'
_exptl_crystal_description block
_exptl_crystal_F_000 458
_exptl_crystal_size_max 0.60
_exptl_crystal_size_mid 0.49
_exptl_crystal_size_min 0.45
_exptl_transmission_factor_max 0.957
_exptl_transmission_factor_min 0.943
_refine_diff_density_max 0.308
_refine_diff_density_min -0.206
_refine_diff_density_rms 0.041
_refine_ls_extinction_method none
_refine_ls_goodness_of_fit_ref 1.068
_refine_ls_hydrogen_treatment mixed
_refine_ls_matrix_type full
_refine_ls_number_parameters 307
_refine_ls_number_reflns 5128
_refine_ls_number_restraints 0
_refine_ls_restrained_S_all 1.068
_refine_ls_R_factor_all 0.0501
_refine_ls_R_factor_gt 0.0399
_refine_ls_shift/su_max 0.001
_refine_ls_shift/su_mean 0.000
_refine_ls_structure_factor_coef Fsqd
_refine_ls_weighting_details 'w=1/[\s^2^(Fo^2^)+(0.0524P)^2^+0.2137P] where P=(Fo^2^+2Fc^2^)/3'
_refine_ls_weighting_scheme calc
_refine_ls_wR_factor_gt 0.1025
_refine_ls_wR_factor_ref 0.1084
_reflns_Friedel_coverage 0.000
_reflns_number_gt 4180
_reflns_number_total 5128
_reflns_threshold_expression 'I > 2\s(I)'
_cod_duplicate_entry 7229909
_cod_data_source_file c7ce01908d2.cif
_cod_data_source_block vaphz
_cod_depositor_comments
;
The following automatic conversions were performed:

'_exptl_crystal_density_meas' value 'none' was changed to '?' - the
value is perceived as not measured.

Automatic conversion script
Id: cif_fix_values 4973 2017-02-22 13:04:09Z antanas 

 Replaced the incorrect bibliographical reference to the original
 publication with a proper one.

 Antanas Vaitkus,
 2019-09-19

 Marked entry as a duplicate of entry 7229909.

 Antanas Vaitkus,
 2019-09-19
;
_cod_database_code 7229900
_shelx_shelxl_version_number 2017/1
_shelx_space_group_comment
;
The symmetry employed for this shelxl refinement is uniquely defined
by the following loop, which should always be used as a source of
symmetry information in preference to the above space-group names.
They are only intended as comments.
;
_exptl_absorpt_special_details 'Absorption corrections were made using the program SADABS (Sheldrick, 1996)'

loop_
_space_group_symop_operation_xyz
'x, y, z'
'-x, -y, -z'

loop_
_atom_site_label
_atom_site_type_symbol
_atom_site_fract_x
_atom_site_fract_y
_atom_site_fract_z
_atom_site_U_iso_or_equiv
_atom_site_adp_type
_atom_site_occupancy
_atom_site_site_symmetry_order
_atom_site_calc_flag
_atom_site_refinement_flags_posn
_atom_site_refinement_flags_adp
O3 O 0.16500(12) 0.58909(9) 0.29552(5) 0.02533(19) Uani 1 1 d . .
C5 C 0.32322(16) 0.45163(12) 0.22300(7) 0.0206(2) Uani 1 1 d . .
C4 C 0.14013(17) 0.46975(12) 0.23281(7) 0.0195(2) Uani 1 1 d . .
C6 C 0.31748(17) 0.33529(13) 0.16103(7) 0.0240(2) Uani 1 1 d . .
H6 H 0.440977 0.323095 0.154176 0.029 Uiso 1 1 calc R U
C3 C -0.04402(17) 0.37049(12) 0.18200(7) 0.0203(2) Uani 1 1 d . .
H3 H -0.167815 0.381402 0.189416 0.024 Uiso 1 1 calc R U
C2 C -0.04808(17) 0.25352(12) 0.11943(7) 0.0205(2) Uani 1 1 d . .
C7 C 0.13279(18) 0.23650(13) 0.10894(7) 0.0231(2) Uani 1 1 d . .
H7 H 0.129924 0.157517 0.066261 0.028 Uiso 1 1 calc R U
O4 O 0.50629(12) 0.54357(10) 0.27333(6) 0.0288(2) Uani 1 1 d . .
C23 C 0.6999(2) 0.57140(15) 0.03825(8) 0.0309(3) Uani 1 1 d . .
N3 N 0.65024(18) 0.43658(13) -0.01385(7) 0.0335(3) Uani 1 1 d . .
C24 C 0.4521(2) 0.36565(14) -0.05199(8) 0.0310(3) Uani 1 1 d . .
C1 C -0.24690(17) 0.14770(12) 0.06641(7) 0.0214(2) Uani 1 1 d . .
C26 C 0.1907(3) 0.14705(17) -0.14676(9) 0.0489(4) Uani 1 1 d . .
H26 H 0.151351 0.052016 -0.184469 0.059 Uiso 1 1 calc R U
C25 C 0.3896(3) 0.22202(16) -0.10766(9) 0.0421(4) Uani 1 1 d . .
H25 H 0.488370 0.178586 -0.117392 0.050 Uiso 1 1 calc R U
C22 C 0.9085(2) 0.65498(18) 0.07966(9) 0.0409(3) Uani 1 1 d . .
H22 H 1.011344 0.615468 0.070607 0.049 Uiso 1 1 calc R U
O1 O -0.40880(12) 0.14237(9) 0.08498(5) 0.0271(2) Uani 1 1 d . .
O2 O -0.24013(13) 0.05953(10) 0.00015(5) 0.0288(2) Uani 1 1 d . .
N2 N 0.61113(14) 0.80538(10) 0.39799(6) 0.0223(2) Uani 1 1 d . .
C8 C -0.01677(18) 0.60533(14) 0.31298(8) 0.0279(3) Uani 1 1 d . .
H8A H -0.098040 0.621912 0.263206 0.042 Uiso 1 1 calc R U
H8B H 0.019694 0.692013 0.359837 0.042 Uiso 1 1 calc R U
H8C H -0.096421 0.513171 0.327848 0.042 Uiso 1 1 calc R U
C21 C 0.9594(3) 0.79189(18) 0.13230(10) 0.0498(4) Uani 1 1 d . .
H21 H 1.098506 0.847409 0.159824 0.060 Uiso 1 1 calc R U
C9 C 0.71109(18) 0.66914(13) 0.49811(8) 0.0270(3) Uani 1 1 d . .
H9 H 0.653753 0.577332 0.456666 0.032 Uiso 1 1 calc R U
C18 C 0.5130(2) 0.94387(14) 0.29918(8) 0.0296(3) Uani 1 1 d . .
H18 H 0.453337 0.853896 0.256415 0.036 Uiso 1 1 calc R U
C20 C 0.70288(16) 0.80648(12) 0.47672(7) 0.0211(2) Uani 1 1 d . .
C19 C 0.60580(17) 0.93805(13) 0.38162(7) 0.0222(2) Uani 1 1 d . .
N1 N 0.78541(15) 1.07665(11) 0.52381(6) 0.0235(2) Uani 1 1 d . .
C13 C 0.79100(16) 0.94395(13) 0.54009(7) 0.0216(2) Uani 1 1 d . .
C11 C 0.8901(2) 0.80554(15) 0.64062(8) 0.0306(3) Uani 1 1 d . .
H11 H 0.953147 0.803274 0.695857 0.037 Uiso 1 1 calc R U
C12 C 0.88621(18) 0.93882(14) 0.62247(7) 0.0275(3) Uani 1 1 d . .
H12 H 0.947244 1.029229 0.664892 0.033 Uiso 1 1 calc R U
C15 C 0.68404(18) 1.21277(13) 0.42421(8) 0.0276(3) Uani 1 1 d . .
H15 H 0.740307 1.304184 0.465953 0.033 Uiso 1 1 calc R U
C17 C 0.5095(2) 1.07784(16) 0.28147(8) 0.0337(3) Uani 1 1 d . .
H17 H 0.449345 1.080880 0.226006 0.040 Uiso 1 1 calc R U
C10 C 0.8009(2) 0.66909(15) 0.57782(8) 0.0309(3) Uani 1 1 d . .
H10 H 0.804163 0.576637 0.591786 0.037 Uiso 1 1 calc R U
C14 C 0.69392(17) 1.07509(12) 0.44542(7) 0.0219(2) Uani 1 1 d . .
C16 C 0.5950(2) 1.21389(15) 0.34496(9) 0.0316(3) Uani 1 1 d . .
H16 H 0.589331 1.306194 0.331542 0.038 Uiso 1 1 calc R U
H5 H 0.495(3) 0.618(2) 0.3092(12) 0.058(5) Uiso 1 1 d . .
H2 H -0.377(4) -0.020(3) -0.0307(14) 0.087(7) Uiso 1 1 d . .

loop_
_atom_site_aniso_label
_atom_site_aniso_U_11
_atom_site_aniso_U_22
_atom_site_aniso_U_33
_atom_site_aniso_U_23
_atom_site_aniso_U_13
_atom_site_aniso_U_12
O3 0.0186(4) 0.0212(4) 0.0279(4) -0.0076(3) 0.0011(3) 0.0044(3)
C5 0.0169(5) 0.0188(5) 0.0221(5) 0.0029(4) 0.0003(4) 0.0043(4)
C4 0.0205(5) 0.0166(5) 0.0188(5) 0.0008(4) 0.0022(4) 0.0061(4)
C6 0.0192(5) 0.0245(6) 0.0271(6) 0.0014(5) 0.0040(4) 0.0091(5)
C3 0.0174(5) 0.0192(5) 0.0215(5) 0.0010(4) 0.0022(4) 0.0059(4)
C2 0.0205(5) 0.0177(5) 0.0193(5) 0.0012(4) 0.0013(4) 0.0049(4)
C7 0.0252(6) 0.0199(5) 0.0225(5) -0.0007(4) 0.0049(4) 0.0083(5)
O4 0.0168(4) 0.0261(4) 0.0343(5) -0.0073(4) -0.0009(3) 0.0054(3)
C23 0.0369(7) 0.0296(6) 0.0248(6) 0.0114(5) 0.0056(5) 0.0087(5)
N3 0.0392(6) 0.0333(6) 0.0295(6) 0.0095(5) 0.0075(5) 0.0143(5)
C24 0.0418(7) 0.0273(6) 0.0226(6) 0.0086(5) 0.0049(5) 0.0108(6)
C1 0.0231(6) 0.0179(5) 0.0198(5) 0.0004(4) 0.0021(4) 0.0062(4)
C26 0.0710(11) 0.0287(7) 0.0300(7) 0.0042(6) -0.0047(7) 0.0059(7)
C25 0.0619(10) 0.0317(7) 0.0296(7) 0.0049(6) 0.0045(7) 0.0174(7)
C22 0.0366(8) 0.0449(8) 0.0358(7) 0.0158(6) 0.0024(6) 0.0080(6)
O1 0.0204(4) 0.0267(4) 0.0262(4) -0.0059(3) 0.0021(3) 0.0049(3)
O2 0.0240(4) 0.0275(4) 0.0250(4) -0.0085(3) 0.0027(3) 0.0040(4)
N2 0.0195(5) 0.0197(5) 0.0235(5) 0.0006(4) 0.0033(4) 0.0042(4)
C8 0.0240(6) 0.0250(6) 0.0306(6) -0.0050(5) 0.0063(5) 0.0084(5)
C21 0.0478(9) 0.0433(9) 0.0360(8) 0.0128(7) -0.0081(7) -0.0052(7)
C9 0.0244(6) 0.0205(5) 0.0326(6) 0.0036(5) 0.0042(5) 0.0059(5)
C18 0.0302(6) 0.0290(6) 0.0248(6) 0.0028(5) 0.0024(5) 0.0079(5)
C20 0.0162(5) 0.0200(5) 0.0234(5) 0.0014(4) 0.0039(4) 0.0035(4)
C19 0.0191(5) 0.0213(5) 0.0240(5) 0.0025(4) 0.0056(4) 0.0051(4)
N1 0.0216(5) 0.0199(5) 0.0250(5) 0.0007(4) 0.0056(4) 0.0037(4)
C13 0.0171(5) 0.0209(5) 0.0229(5) 0.0011(4) 0.0046(4) 0.0033(4)
C11 0.0265(6) 0.0365(7) 0.0257(6) 0.0089(5) 0.0023(5) 0.0083(5)
C12 0.0229(6) 0.0296(6) 0.0235(6) 0.0011(5) 0.0024(5) 0.0047(5)
C15 0.0241(6) 0.0202(5) 0.0368(7) 0.0047(5) 0.0084(5) 0.0057(5)
C17 0.0328(7) 0.0373(7) 0.0309(7) 0.0126(6) 0.0048(5) 0.0119(6)
C10 0.0286(6) 0.0274(6) 0.0370(7) 0.0117(5) 0.0056(5) 0.0101(5)
C14 0.0179(5) 0.0199(5) 0.0262(6) 0.0031(4) 0.0067(4) 0.0046(4)
C16 0.0279(6) 0.0263(6) 0.0434(7) 0.0144(5) 0.0102(6) 0.0098(5)

loop_
_atom_type_symbol
_atom_type_description
_atom_type_scat_dispersion_real
_atom_type_scat_dispersion_imag
_atom_type_scat_source
C C 0.0033 0.0016 'International Tables Vol C Tables 4.2.6.8 and 6.1.1.4'
H H 0.0000 0.0000 'International Tables Vol C Tables 4.2.6.8 and 6.1.1.4'
N N 0.0061 0.0033 'International Tables Vol C Tables 4.2.6.8 and 6.1.1.4'
O O 0.0106 0.0060 'International Tables Vol C Tables 4.2.6.8 and 6.1.1.4'

loop_
_geom_angle_atom_site_label_1
_geom_angle_atom_site_label_2
_geom_angle_atom_site_label_3
_geom_angle
_geom_angle_site_symmetry_3
C4 O3 C8 116.73(8) .
O4 C5 C6 118.53(10) .
O4 C5 C4 121.85(10) .
C6 C5 C4 119.62(10) .
O3 C4 C3 125.57(10) .
O3 C4 C5 114.35(9) .
C3 C4 C5 120.08(9) .
C5 C6 C7 120.52(10) .
C4 C3 C2 119.83(10) .
C7 C2 C3 120.19(10) .
C7 C2 C1 120.91(10) .
C3 C2 C1 118.89(10) .
C6 C7 C2 119.75(10) .
N3 C23 C22 119.36(13) .
N3 C23 C24 121.42(12) 2_665
C22 C23 C24 119.21(12) 2_665
C24 N3 C23 116.23(12) .
N3 C24 C25 118.93(13) .
N3 C24 C23 122.36(11) 2_665
C25 C24 C23 118.72(13) 2_665
O1 C1 O2 122.73(10) .
O1 C1 C2 121.55(9) .
O2 C1 C2 115.71(10) .
C25 C26 C21 120.86(14) 2_665
C26 C25 C24 120.43(15) .
C21 C22 C23 119.49(15) .
C19 N2 C20 117.18(9) .
C22 C21 C26 121.29(15) 2_665
C10 C9 C20 120.06(11) .
C17 C18 C19 120.15(11) .
N2 C20 C9 119.76(10) .
N2 C20 C13 121.11(10) .
C9 C20 C13 119.13(11) .
N2 C19 C18 119.57(10) .
N2 C19 C14 121.39(10) .
C18 C19 C14 119.04(11) .
C14 N1 C13 116.96(9) .
N1 C13 C12 119.40(10) .
N1 C13 C20 121.76(10) .
C12 C13 C20 118.84(11) .
C12 C11 C10 120.69(12) .
C11 C12 C13 120.34(11) .
C16 C15 C14 120.41(11) .
C18 C17 C16 120.93(12) .
C9 C10 C11 120.93(12) .
N1 C14 C15 119.54(10) .
N1 C14 C19 121.61(10) .
C15 C14 C19 118.85(11) .
C15 C16 C17 120.62(12) .

loop_
_geom_bond_atom_site_label_1
_geom_bond_atom_site_label_2
_geom_bond_distance
_geom_bond_site_symmetry_2
O3 C4 1.3695(12) .
O3 C8 1.4314(14) .
C5 O4 1.3521(13) .
C5 C6 1.3860(15) .
C5 C4 1.4069(15) .
C4 C3 1.3791(15) .
C6 C7 1.3873(16) .
C3 C2 1.4007(14) .
C2 C7 1.3903(16) .
C2 C1 1.4752(15) .
C23 N3 1.3435(16) .
C23 C22 1.4256(19) .
C23 C24 1.4326(19) 2_665
N3 C24 1.3393(18) .
C24 C25 1.4232(18) .
C1 O1 1.2401(14) .
C1 O2 1.3051(13) .
C26 C25 1.351(2) .
C26 C21 1.412(3) 2_665
C22 C21 1.362(2) .
N2 C19 1.3430(15) .
N2 C20 1.3459(15) .
C9 C10 1.3594(18) .
C9 C20 1.4220(16) .
C18 C17 1.3590(19) .
C18 C19 1.4226(17) .
C20 C13 1.4338(15) .
C19 C14 1.4348(15) .
N1 C14 1.3392(15) .
N1 C13 1.3432(15) .
C13 C12 1.4248(17) .
C11 C12 1.3560(18) .
C11 C10 1.4225(18) .
C15 C16 1.3541(18) .
C15 C14 1.4274(17) .
C17 C16 1.4257(19) .

loop_
_geom_hbond_atom_site_label_D
_geom_hbond_atom_site_label_H
_geom_hbond_atom_site_label_A
_geom_hbond_distance_DH
_geom_hbond_distance_HA
_geom_hbond_distance_DA
_geom_hbond_angle_DHA
_geom_hbond_site_symmetry_A
_geom_hbond_publ_flag
C6 H6 O1 0.95 2.55 3.3663(14) 144.1 1_655 yes
C8 H8B N1 0.98 2.52 3.4735(15) 163.6 2_676 yes
O4 H5 N2 0.892(19) 1.976(19) 2.7992(12) 152.7(17) . yes
O2 H2 O1 1.01(2) 1.60(2) 2.6115(11) 176(2) 2_455 yes
